data_1534111
loop_
_publ_author_name
'Tripathi, Chandra Bhushan'
'Mukherjee, Santanu'

_publ_section_title
;
 Catalytic Enantioselective 1,4-Iodofunctionalizations of Conjugated
 Dienes.
;
_journal_issue 18
_journal_name_full 'Organic letters'
_journal_page_first 4424
_journal_page_last 4427
_journal_paper_doi 10.1021/acs.orglett.5b02026
_journal_volume 17
_journal_year 2015
_chemical_absolute_configuration ad
_chemical_formula_moiety 'C18 H16 I N O'
_chemical_formula_sum 'C18 H16 I N O'
_chemical_formula_weight 389.22
_chemical_name_systematic CBT-V-255-01
_space_group_crystal_system monoclinic
_space_group_IT_number 4
_space_group_name_Hall 'P 2yb'
_space_group_name_H-M_alt 'P 1 21 1'
_symmetry_space_group_name_Hall 'P 2yb'
_symmetry_space_group_name_H-M 'P 1 21 1'
_atom_sites_solution_hydrogens geom
_atom_sites_solution_primary iterative
_atom_sites_solution_secondary difmap
_audit_creation_date 2015-03-14
_audit_creation_method
;
Olex2 1.2
(compiled 2015.01.26 svn.r3150 for OlexSys, GUI svn.r4998)
;
_cell_angle_alpha 90.00
_cell_angle_beta 95.817(9)
_cell_angle_gamma 90.00
_cell_formula_units_Z 2
_cell_length_a 9.9179(15)
_cell_length_b 5.7432(7)
_cell_length_c 14.186(2)
_cell_measurement_reflns_used 2184
_cell_measurement_temperature 298
_cell_volume 803.88(19)
_computing_cell_refinement 'SAINT v8.27A (Bruker, 2012)'
_computing_data_reduction 'SAINT v8.27A (Bruker, 2012)'
_computing_molecular_graphics 'Olex2 (Dolomanov et al., 2009)'
_computing_publication_material 'Olex2 (Dolomanov et al., 2009)'
_computing_structure_refinement 'XL (Sheldrick, 2008)'
_computing_structure_solution 'olex2.solve (Bourhis et al., 2015)'
_diffrn_ambient_temperature 298
_diffrn_detector 'Bruker APEX2 area detector'
_diffrn_detector_area_resol_mean 7.9
_diffrn_detector_type 'CCD area detector'
_diffrn_measured_fraction_theta_full 0.994
_diffrn_measured_fraction_theta_max 0.994
_diffrn_measurement_device 'three-circle diffractometer'
_diffrn_radiation_probe x-ray
_diffrn_radiation_type MoK\a
_diffrn_radiation_wavelength 0.71073
_diffrn_reflns_av_R_equivalents 0.0728
_diffrn_reflns_av_unetI/netI 0.0816
_diffrn_reflns_limit_h_max 12
_diffrn_reflns_limit_h_min -12
_diffrn_reflns_limit_k_max 7
_diffrn_reflns_limit_k_min -7
_diffrn_reflns_limit_l_max 18
_diffrn_reflns_limit_l_min -17
_diffrn_reflns_number 13227
_diffrn_reflns_theta_full 27.57
_diffrn_reflns_theta_max 27.57
_diffrn_reflns_theta_min 2.06
_diffrn_source 'microfocus sealed X-ray tube'
_diffrn_source_type 'Incoatec I\ms'
_diffrn_standards_number 0
_exptl_absorpt_coefficient_mu 1.990
_exptl_absorpt_correction_T_max 0.7456
_exptl_absorpt_correction_T_min 0.5818
_exptl_absorpt_correction_type multi-scan
_exptl_absorpt_process_details
;
SADABS-2012/1 (Bruker,2012) was used for absorption correction.
wR2(int) was 0.1418 before and 0.0814 after correction.
The Ratio of minimum to maximum transmission is 0.7803.
The \l/2 correction factor is 0.0015.
;
_exptl_crystal_colour 'clear light colourless'
_exptl_crystal_colour_lustre clear
_exptl_crystal_colour_modifier light
_exptl_crystal_colour_primary colourless
_exptl_crystal_density_diffrn 1.608
_exptl_crystal_density_method 'not measured'
_exptl_crystal_description block
_exptl_crystal_F_000 384
_exptl_crystal_size_max 0.22
_exptl_crystal_size_mid 0.21
_exptl_crystal_size_min 0.21
_refine_diff_density_max 0.481
_refine_diff_density_min -0.489
_refine_diff_density_rms 0.059
_refine_ls_abs_structure_details 'Flack H D (1983), Acta Cryst. A39, 876-881'
_refine_ls_abs_structure_Flack 0.01(3)
_refine_ls_extinction_method none
_refine_ls_goodness_of_fit_ref 1.000
_refine_ls_hydrogen_treatment constr
_refine_ls_matrix_type full
_refine_ls_number_parameters 209
_refine_ls_number_reflns 3516
_refine_ls_number_restraints 44
_refine_ls_restrained_S_all 0.996
_refine_ls_R_factor_all 0.1043
_refine_ls_R_factor_gt 0.0448
_refine_ls_shift/su_max 0.001
_refine_ls_shift/su_mean 0.000
_refine_ls_structure_factor_coef Fsqd
_refine_ls_weighting_details 'calc w=1/[\s^2^(Fo^2^)+(0.0190P)^2^+0.0250P] where P=(Fo^2^+2Fc^2^)/3'
_refine_ls_weighting_scheme calc
_refine_ls_wR_factor_gt 0.0803
_refine_ls_wR_factor_ref 0.0960
_reflns_number_gt 1909
_reflns_number_total 3516
_reflns_threshold_expression >2sigma(I)
_cod_data_source_file ol5b02026_si_003.cif
_cod_data_source_block ent-3a
_cod_original_cell_volume 803.9(2)
_cod_database_code 1534111
_olex2_refinement_description
;
1. Fixed Uiso
 At 1.2 times of:
  All C(H) groups, All C(H,H) groups, All C(H,H,H,H) groups
2. Rigid bond restraints
 C4, C3A
 with sigma for 1-2 distances of 0.01 and sigma for 1-3 distances of 0.01
 C2A, C3A
 with sigma for 1-2 distances of 0.01 and sigma for 1-3 distances of 0.01
 C1, C2A
 with sigma for 1-2 distances of 0.01 and sigma for 1-3 distances of 0.01
 C4, C3
 with sigma for 1-2 distances of 0.01 and sigma for 1-3 distances of 0.01
 C2, C3
 with sigma for 1-2 distances of 0.01 and sigma for 1-3 distances of 0.01
 C1, C2
 with sigma for 1-2 distances of 0.01 and sigma for 1-3 distances of 0.01
3. Uiso/Uaniso restraints and constraints
C4 \\sim C3A: within 1.7A with sigma of 0.04 and sigma for terminal atoms of
0.08
C2A \\sim C3A: within 1.7A with sigma of 0.04 and sigma for terminal atoms of
0.08
C1 \\sim C2A: within 1.7A with sigma of 0.04 and sigma for terminal atoms of
0.08
C4 \\sim C3: within 1.7A with sigma of 0.04 and sigma for terminal atoms of 0.08
C2 \\sim C3: within 1.7A with sigma of 0.04 and sigma for terminal atoms of 0.08
C1 \\sim C2: within 1.7A with sigma of 0.04 and sigma for terminal atoms of 0.08
4. Same fragment restrains
{C3, C2} sigma for 1-2: 0.02, 1-3: 0.04
as
{C3A, C2A}
5. Others
 Sof(C3A)=Sof(H3A)=Sof(C2A)=Sof(H2A)=Sof(H1BC)=Sof(H1BD)=1-FVAR(1)
 Sof(C3)=Sof(H3)=Sof(C2)=Sof(H2)=Sof(H1AA)=Sof(H1AB)=FVAR(1)
6.a Secondary CH2 refined with riding coordinates:
 C5(H5A,H5B), C1(H1AA,H1AB), C1(H1BC,H1BD)
6.b Aromatic/amide H refined with riding coordinates:
 C3(H3), C2(H2), C3A(H3A), C2A(H2A), C9(H9), C16(H16), C15(H15), C14(H14),
 C8(H8), C10(H10), C17(H17), C18(H18), C12(H12), C11(H11)
;
_olex2_submission_original_sample_id CBT-V-255-01
_olex2_submission_special_instructions 'No special instructions were received'

loop_
_space_group_symop_id
_space_group_symop_operation_xyz
1 'x, y, z'
2 '-x, y+1/2, -z'

loop_
_atom_site_label
_atom_site_type_symbol
_atom_site_fract_x
_atom_site_fract_y
_atom_site_fract_z
_atom_site_U_iso_or_equiv
_atom_site_adp_type
_atom_site_occupancy
_atom_site_calc_flag
_atom_site_disorder_assembly
_atom_site_disorder_group
_atom_site_refinement_flags_posn
_atom_site_refinement_flags_adp
C3 C -0.0327(13) 0.394(2) 0.7251(7) 0.054(3) Uani 0.743(14) d A 1 D U
H3 H -0.0971 0.4634 0.6817 0.065 Uiso 0.743(14) calc A 1 R .
C2 C -0.0571(11) 0.362(2) 0.8108(7) 0.061(3) Uani 0.743(14) d A 1 D U
H2 H 0.0072 0.2918 0.8541 0.073 Uiso 0.743(14) calc A 1 R .
C3A C -0.003(2) 0.298(4) 0.759(3) 0.042(7) Uani 0.257(14) d A 2 D U
H3A H -0.0103 0.1658 0.7959 0.050 Uiso 0.257(14) calc A 2 R .
C2A C -0.086(3) 0.466(4) 0.762(3) 0.048(7) Uani 0.257(14) d A 2 D U
H2A H -0.0858 0.5950 0.7223 0.058 Uiso 0.257(14) calc A 2 R .
I1 I -0.16327(4) 0.72941(13) 0.93750(3) 0.0924(2) Uani 1 d A . . .
C9 C 0.3356(11) 0.4513(14) 0.3380(6) 0.104(3) Uani 1 d A . . .
H9 H 0.3231 0.5782 0.2973 0.125 Uiso 1 calc . . R .
C16 C 0.4461(6) 0.4733(13) 0.9009(4) 0.0673(19) Uani 1 d . . . .
H16 H 0.5186 0.5084 0.9454 0.081 Uiso 1 calc . . R .
C15 C 0.3449(7) 0.6278(12) 0.8815(5) 0.070(2) Uani 1 d . . . .
H15 H 0.3480 0.7703 0.9127 0.084 Uiso 1 calc . . R .
C14 C 0.2375(6) 0.5772(10) 0.8162(5) 0.0593(16) Uani 1 d . . . .
H14 H 0.1691 0.6872 0.8038 0.071 Uiso 1 calc . . R .
C13 C 0.2277(6) 0.3683(11) 0.7683(4) 0.0534(15) Uani 1 d A . . .
C4 C 0.1064(7) 0.3165(11) 0.6946(6) 0.060(2) Uani 1 d . . . U
C5 C 0.1284(7) 0.4265(12) 0.6008(5) 0.0557(19) Uani 1 d A . . .
H5A H 0.1873 0.5614 0.6087 0.067 Uiso 1 calc . . R .
H5B H 0.0435 0.4697 0.5651 0.067 Uiso 1 calc . . R .
C6 C 0.1966(4) 0.223(2) 0.5552(3) 0.0459(11) Uani 1 d . . . .
C7 C 0.2751(5) 0.2474(15) 0.4738(3) 0.0480(12) Uani 1 d A . . .
C8 C 0.2626(8) 0.4338(12) 0.4150(5) 0.0687(19) Uani 1 d . . . .
H8 H 0.2031 0.5528 0.4270 0.082 Uiso 1 calc A . R .
C10 C 0.4281(9) 0.2789(17) 0.3212(6) 0.088(3) Uani 1 d . . . .
H10 H 0.4801 0.2912 0.2704 0.105 Uiso 1 calc A . R .
C17 C 0.4409(6) 0.2631(17) 0.8543(4) 0.0675(19) Uani 1 d A . . .
H17 H 0.5107 0.1560 0.8670 0.081 Uiso 1 calc . . R .
C18 C 0.3319(6) 0.2096(15) 0.7882(4) 0.0594(14) Uani 1 d . . . .
H18 H 0.3290 0.0667 0.7573 0.071 Uiso 1 calc A . R .
O1 O 0.1062(5) 0.0656(9) 0.6735(4) 0.0653(15) Uani 1 d A . . .
N1 N 0.1814(6) 0.0335(12) 0.5943(5) 0.0601(16) Uani 1 d A . . .
C12 C 0.3672(6) 0.0720(12) 0.4562(4) 0.0566(16) Uani 1 d . . . .
H12 H 0.3779 -0.0568 0.4960 0.068 Uiso 1 calc A . R .
C11 C 0.4415(8) 0.0906(15) 0.3803(5) 0.071(2) Uani 1 d A . . .
H11 H 0.5021 -0.0270 0.3687 0.086 Uiso 1 calc . . R .
C1 C -0.1933(6) 0.4387(13) 0.8410(5) 0.082(2) Uani 1 d . . . U
H1AA H -0.2352 0.3106 0.8718 0.099 Uiso 0.743(14) calc A 1 R .
H1AB H -0.2532 0.4841 0.7857 0.099 Uiso 0.743(14) calc A 1 R .
H1BC H -0.1778 0.2932 0.8751 0.099 Uiso 0.257(14) calc A 2 R .
H1BD H -0.2855 0.4387 0.8106 0.099 Uiso 0.257(14) calc A 2 R .

loop_
_atom_site_aniso_label
_atom_site_aniso_U_11
_atom_site_aniso_U_22
_atom_site_aniso_U_33
_atom_site_aniso_U_23
_atom_site_aniso_U_13
_atom_site_aniso_U_12
C3 0.057(6) 0.057(8) 0.048(6) -0.009(5) 0.003(5) 0.013(5)
C2 0.049(5) 0.068(7) 0.066(6) 0.008(6) 0.004(5) 0.004(5)
C3A 0.019(11) 0.035(15) 0.070(18) -0.024(13) -0.006(10) -0.009(8)
C2A 0.071(15) 0.035(13) 0.038(17) -0.023(12) -0.001(11) 0.011(10)
I1 0.0992(3) 0.0922(3) 0.0864(4) -0.0281(4) 0.0122(2) 0.0031(4)
C9 0.181(10) 0.071(6) 0.061(6) 0.021(4) 0.015(6) -0.002(6)
C16 0.060(4) 0.090(6) 0.050(4) 0.012(4) 0.002(3) -0.021(4)
C15 0.087(5) 0.063(5) 0.061(5) -0.008(3) 0.003(4) -0.015(4)
C14 0.058(4) 0.050(4) 0.068(4) -0.001(3) 0.000(3) -0.008(3)
C13 0.058(4) 0.053(4) 0.052(4) -0.004(3) 0.012(3) -0.008(3)
C4 0.052(4) 0.055(5) 0.074(5) -0.021(4) 0.013(3) -0.014(3)
C5 0.061(4) 0.042(4) 0.063(5) -0.012(4) -0.002(4) 0.010(3)
C6 0.053(3) 0.034(3) 0.048(3) -0.003(4) -0.006(2) 0.010(5)
C7 0.058(3) 0.037(3) 0.046(3) -0.007(4) -0.007(2) -0.005(4)
C8 0.083(5) 0.052(4) 0.072(5) 0.005(4) 0.011(4) 0.014(4)
C10 0.108(6) 0.099(9) 0.060(5) -0.008(6) 0.030(4) -0.019(6)
C17 0.069(4) 0.075(6) 0.059(4) 0.013(5) 0.010(3) 0.013(5)
C18 0.073(4) 0.059(4) 0.049(3) -0.005(4) 0.015(3) -0.002(5)
O1 0.070(3) 0.053(3) 0.076(4) -0.010(3) 0.021(3) -0.023(2)
N1 0.073(4) 0.059(4) 0.049(4) -0.013(3) 0.014(3) -0.012(3)
C12 0.058(4) 0.058(4) 0.054(4) 0.002(3) 0.004(3) 0.010(3)
C11 0.077(5) 0.074(5) 0.063(5) -0.018(4) 0.007(4) 0.010(4)
C1 0.061(4) 0.091(5) 0.098(5) -0.029(4) 0.022(4) -0.009(4)

loop_
_atom_type_symbol
_atom_type_description
_atom_type_scat_dispersion_real
_atom_type_scat_dispersion_imag
_atom_type_scat_source
C C 0.0033 0.0016 'International Tables Vol C Tables 4.2.6.8 and 6.1.1.4'
H H 0.0000 0.0000 'International Tables Vol C Tables 4.2.6.8 and 6.1.1.4'
I I -0.4742 1.8119 'International Tables Vol C Tables 4.2.6.8 and 6.1.1.4'
N N 0.0061 0.0033 'International Tables Vol C Tables 4.2.6.8 and 6.1.1.4'
O O 0.0106 0.0060 'International Tables Vol C Tables 4.2.6.8 and 6.1.1.4'

loop_
_geom_angle_atom_site_label_1
_geom_angle_atom_site_label_2
_geom_angle_atom_site_label_3
_geom_angle
C2 C3 C4 118.9(14)
C3 C2 C1 118.9(15)
C2A C3A C4 119(4)
C3A C2A C1 115(4)
C8 C9 C10 119.7(7)
C15 C16 C17 119.3(6)
C16 C15 C14 120.7(6)
C15 C14 C13 121.9(6)
C14 C13 C4 120.9(6)
C14 C13 C18 117.3(6)
C18 C13 C4 121.8(5)
C3A C4 C3 29.3(11)
C3A C4 C13 99.5(13)
C3A C4 C5 138.6(14)
C13 C4 C3 114.2(6)
C5 C4 C3 109.7(7)
C5 C4 C13 110.2(6)
O1 C4 C3 110.8(7)
O1 C4 C3A 93.9(9)
O1 C4 C13 108.1(6)
O1 C4 C5 103.2(6)
C4 C5 C6 99.4(6)
C7 C6 C5 123.8(10)
N1 C6 C5 113.9(5)
N1 C6 C7 122.4(9)
C8 C7 C6 122.6(8)
C8 C7 C12 118.7(5)
C12 C7 C6 118.7(8)
C7 C8 C9 121.6(7)
C11 C10 C9 119.0(7)
C16 C17 C18 120.4(8)
C13 C18 C17 120.3(8)
N1 O1 C4 107.3(6)
C6 N1 O1 109.7(6)
C11 C12 C7 119.8(6)
C10 C11 C12 121.2(7)
C2 C1 C2A 34.5(8)
C2 C1 I1 109.5(5)
C2A C1 I1 107.6(9)

loop_
_geom_bond_atom_site_label_1
_geom_bond_atom_site_label_2
_geom_bond_distance
C3 C2 1.278(11)
C3 C4 1.552(16)
C2 C1 1.523(13)
C3A C2A 1.276(18)
C3A C4 1.49(4)
C2A C1 1.63(4)
I1 C1 2.161(7)
C9 C8 1.374(10)
C9 C10 1.387(12)
C16 C15 1.347(9)
C16 C17 1.375(11)
C15 C14 1.370(8)
C14 C13 1.377(8)
C13 C4 1.542(10)
C13 C18 1.385(9)
C4 C5 1.508(11)
C4 O1 1.472(7)
C5 C6 1.526(12)
C6 C7 1.464(7)
C6 N1 1.238(13)
C7 C8 1.355(10)
C7 C12 1.399(9)
C10 C11 1.367(11)
C17 C18 1.391(8)
O1 N1 1.422(7)
C12 C11 1.370(9)
